data_4131059
loop_
_publ_author_name
'Eymann, L\'eonard Y M'
'Tskhovrebov, Alexander G.'
'Sienkiewicz, Andrzej'
'Bila, Jos\'e L'
'\<Zivkovi\'c, Ivica'
'R\/onnow, Henrik M'
'Wodrich, Matthew D.'
'Vannay, Laurent'
'Corminboeuf, Cl\'emence'
'Pattison, Philip'
'Solari, Euro'
'Scopelliti, Rosario'
'Severin, Kay'

_publ_section_title
;
 Neutral Aminyl Radicals Derived from Azoimidazolium Dyes.
;
_journal_issue 46
_journal_name_full 'Journal of the American Chemical Society'
_journal_page_first 15126
_journal_page_last 15129
_journal_paper_doi 10.1021/jacs.6b09124
_journal_volume 138
_journal_year 2016
_chemical_formula_moiety 'C27 H29 N4'
_chemical_formula_sum 'C27 H29 N4'
_chemical_formula_weight 409.54
_space_group_IT_number 2
_space_group_name_Hall '-P 1'
_space_group_name_H-M_alt 'P -1'
_symmetry_cell_setting triclinic
_symmetry_space_group_name_Hall '-P 1'
_symmetry_space_group_name_H-M 'P -1'
_atom_sites_solution_hydrogens geom
_atom_sites_solution_primary direct
_atom_sites_solution_secondary difmap
_audit_creation_method SHELXL-97
_audit_update_record
;
2015-02-04 # Formatted by publCIF

;
_cell_angle_alpha 77.416(12)
_cell_angle_beta 84.584(10)
_cell_angle_gamma 80.701(14)
_cell_formula_units_Z 4
_cell_length_a 9.6841(19)
_cell_length_b 15.453(2)
_cell_length_c 15.8836(17)
_cell_measurement_reflns_used 155
_cell_measurement_temperature 100(2)
_cell_measurement_theta_max 22
_cell_measurement_theta_min 3
_cell_volume 2285.0(6)
_computing_cell_refinement 'Dirax/lsq (Duisenberg & Schreurs, 1989-2000)'
_computing_data_collection 'Collect (Bruker AXS BV, 1997-2004)'
_computing_data_reduction 'EvalCCD (Duisenberg & Schreurs, 1990-2000)'
_computing_molecular_graphics 'Bruker SHELXTL'
_computing_publication_material 'Bruker SHELXTL'
_computing_structure_refinement 'SHELXL-97 (Sheldrick, 1997)'
_computing_structure_solution 'SHELXS-97 (Sheldrick, 1990)'
_diffrn_ambient_temperature 100(2)
_diffrn_measured_fraction_theta_full 0.982
_diffrn_measured_fraction_theta_max 0.974
_diffrn_measurement_device_type 'Bruker APEX II CCD'
_diffrn_measurement_method 'phi and omega scans'
_diffrn_radiation_monochromator graphite
_diffrn_radiation_source 'fine-focus sealed tube'
_diffrn_radiation_type MoK\a
_diffrn_radiation_wavelength 0.71073
_diffrn_reflns_av_R_equivalents 0.0478
_diffrn_reflns_av_sigmaI/netI 0.0738
_diffrn_reflns_limit_h_max 11
_diffrn_reflns_limit_h_min -11
_diffrn_reflns_limit_k_max 18
_diffrn_reflns_limit_k_min -18
_diffrn_reflns_limit_l_max 19
_diffrn_reflns_limit_l_min -19
_diffrn_reflns_number 23866
_diffrn_reflns_theta_full 25.00
_diffrn_reflns_theta_max 26.00
_diffrn_reflns_theta_min 1.32
_exptl_absorpt_coefficient_mu 0.071
_exptl_absorpt_correction_T_max 0.7453
_exptl_absorpt_correction_T_min 0.6055
_exptl_absorpt_correction_type multi-scan
_exptl_absorpt_process_details 'SADABS 2008, Bruker AXS, 2008'
_exptl_crystal_colour black
_exptl_crystal_density_diffrn 1.190
_exptl_crystal_density_method 'not measured'
_exptl_crystal_description prism
_exptl_crystal_F_000 876
_exptl_crystal_size_max 0.46
_exptl_crystal_size_mid 0.37
_exptl_crystal_size_min 0.24
_refine_diff_density_max 0.604
_refine_diff_density_min -0.323
_refine_diff_density_rms 0.050
_refine_ls_extinction_method none
_refine_ls_goodness_of_fit_ref 1.079
_refine_ls_hydrogen_treatment constr
_refine_ls_matrix_type full
_refine_ls_number_parameters 571
_refine_ls_number_reflns 8733
_refine_ls_number_restraints 0
_refine_ls_restrained_S_all 1.079
_refine_ls_R_factor_all 0.1295
_refine_ls_R_factor_gt 0.0674
_refine_ls_shift/su_max 0.000
_refine_ls_shift/su_mean 0.000
_refine_ls_structure_factor_coef Fsqd
_refine_ls_weighting_details 'calc w=1/[\s^2^(Fo^2^)+(0.0327P)^2^+2.2591P] where P=(Fo^2^+2Fc^2^)/3'
_refine_ls_weighting_scheme calc
_refine_ls_wR_factor_gt 0.1248
_refine_ls_wR_factor_ref 0.1545
_reflns_number_gt 5301
_reflns_number_total 8733
_reflns_threshold_expression >2sigma(I)
_cod_data_source_file ja6b09124_si_002.cif
_cod_data_source_block le-1-93
_cod_original_cell_volume 2285.1(6)
_cod_database_code 4131059
_publcif_datablock.id {76e481a9-dd4b-4d78-a5be-b2d5ca843f86}

_publcif_info_exptl_table_max_cols 4
_publcif_info_exptl_table_use_headnotes n

loop_
_symmetry_equiv_pos_as_xyz
'x, y, z'
'-x, -y, -z'

loop_
_atom_site_label
_atom_site_type_symbol
_atom_site_fract_x
_atom_site_fract_y
_atom_site_fract_z
_atom_site_U_iso_or_equiv
_atom_site_adp_type
_atom_site_occupancy
_atom_site_symmetry_multiplicity
_atom_site_calc_flag
_atom_site_refinement_flags
N1 N 0.5863(2) 0.22441(14) 0.47089(15) 0.0295(5) Uani 1 1 d .
N2 N 0.4681(2) 0.27691(14) 0.49389(15) 0.0290(5) Uani 1 1 d .
N3 N 0.2560(2) 0.35549(14) 0.43816(15) 0.0310(6) Uani 1 1 d .
N4 N 0.3506(2) 0.24624(14) 0.37418(15) 0.0285(5) Uani 1 1 d .
C1 C 0.3703(3) 0.28959(17) 0.43845(18) 0.0281(6) Uani 1 1 d .
C2 C 0.1675(3) 0.3520(2) 0.3760(2) 0.0397(8) Uani 1 1 d .
H2 H 0.0817 0.3903 0.3632 0.048 Uiso 1 1 calc R
C3 C 0.2250(3) 0.28470(19) 0.3369(2) 0.0378(7) Uani 1 1 d .
H3 H 0.1866 0.2666 0.2918 0.045 Uiso 1 1 calc R
C4 C 0.2369(3) 0.42065(17) 0.49303(19) 0.0304(7) Uani 1 1 d .
C5 C 0.1517(3) 0.40577(17) 0.56878(19) 0.0322(7) Uani 1 1 d .
C6 C 0.1375(3) 0.46959(18) 0.62067(19) 0.0333(7) Uani 1 1 d .
H6 H 0.0790 0.4615 0.6724 0.040 Uiso 1 1 calc R
C7 C 0.2060(3) 0.54399(18) 0.59898(18) 0.0311(7) Uani 1 1 d .
C8 C 0.2869(3) 0.55735(18) 0.52204(19) 0.0361(7) Uani 1 1 d .
H8 H 0.3324 0.6091 0.5061 0.043 Uiso 1 1 calc R
C9 C 0.3033(3) 0.49632(18) 0.46724(19) 0.0329(7) Uani 1 1 d .
C10 C 0.0777(4) 0.3244(2) 0.5934(2) 0.0502(9) Uani 1 1 d .
H10A H 0.0149 0.3248 0.5484 0.075 Uiso 1 1 calc R
H10B H 0.0231 0.3253 0.6484 0.075 Uiso 1 1 calc R
H10C H 0.1472 0.2701 0.5994 0.075 Uiso 1 1 calc R
C11 C 0.1956(4) 0.6098(2) 0.6586(2) 0.0465(8) Uani 1 1 d .
H11A H 0.2873 0.6067 0.6813 0.070 Uiso 1 1 calc R
H11B H 0.1268 0.5944 0.7067 0.070 Uiso 1 1 calc R
H11C H 0.1660 0.6706 0.6263 0.070 Uiso 1 1 calc R
C12 C 0.3892(4) 0.5138(2) 0.3827(2) 0.0461(8) Uani 1 1 d .
H12A H 0.4551 0.4598 0.3770 0.069 Uiso 1 1 calc R
H12B H 0.4414 0.5634 0.3812 0.069 Uiso 1 1 calc R
H12C H 0.3269 0.5295 0.3348 0.069 Uiso 1 1 calc R
C13 C 0.4318(3) 0.16423(17) 0.35558(18) 0.0282(6) Uani 1 1 d .
C14 C 0.5343(3) 0.17070(18) 0.28805(18) 0.0308(7) Uani 1 1 d .
C15 C 0.6096(3) 0.09106(19) 0.27079(19) 0.0347(7) Uani 1 1 d .
H15 H 0.6809 0.0938 0.2253 0.042 Uiso 1 1 calc R
C16 C 0.5838(3) 0.00820(19) 0.3178(2) 0.0353(7) Uani 1 1 d .
C17 C 0.4774(3) 0.00476(19) 0.3829(2) 0.0387(8) Uani 1 1 d .
H17 H 0.4576 -0.0519 0.4148 0.046 Uiso 1 1 calc R
C18 C 0.3987(3) 0.08280(18) 0.40262(19) 0.0328(7) Uani 1 1 d .
C19 C 0.5625(3) 0.2607(2) 0.2374(2) 0.0489(9) Uani 1 1 d .
H19A H 0.4795 0.2912 0.2065 0.073 Uiso 1 1 calc R
H19B H 0.6425 0.2529 0.1958 0.073 Uiso 1 1 calc R
H19C H 0.5838 0.2967 0.2770 0.073 Uiso 1 1 calc R
C20 C 0.6741(3) -0.0774(2) 0.3009(2) 0.0497(9) Uani 1 1 d .
H20A H 0.7639 -0.0850 0.3273 0.075 Uiso 1 1 calc R
H20B H 0.6908 -0.0735 0.2384 0.075 Uiso 1 1 calc R
H20C H 0.6255 -0.1289 0.3261 0.075 Uiso 1 1 calc R
C21 C 0.2799(3) 0.0796(2) 0.4707(2) 0.0476(9) Uani 1 1 d .
H21A H 0.2923 0.1170 0.5111 0.071 Uiso 1 1 calc R
H21B H 0.2788 0.0176 0.5021 0.071 Uiso 1 1 calc R
H21C H 0.1910 0.1021 0.4432 0.071 Uiso 1 1 calc R
C22 C 0.6816(3) 0.19999(17) 0.53422(18) 0.0271(6) Uani 1 1 d .
C23 C 0.8125(3) 0.15307(18) 0.5122(2) 0.0342(7) Uani 1 1 d .
H23 H 0.8313 0.1418 0.4555 0.041 Uiso 1 1 calc R
C24 C 0.9137(3) 0.12316(19) 0.5714(2) 0.0382(7) Uani 1 1 d .
H24 H 1.0012 0.0916 0.5551 0.046 Uiso 1 1 calc R
C25 C 0.8891(3) 0.13868(19) 0.6545(2) 0.0395(8) Uani 1 1 d .
H25 H 0.9588 0.1177 0.6953 0.047 Uiso 1 1 calc R
C26 C 0.7608(3) 0.1853(2) 0.6774(2) 0.0381(7) Uani 1 1 d .
H26 H 0.7435 0.1963 0.7343 0.046 Uiso 1 1 calc R
C27 C 0.6583(3) 0.21607(18) 0.61886(19) 0.0334(7) Uani 1 1 d .
H27 H 0.5716 0.2482 0.6356 0.040 Uiso 1 1 calc R
N5 N 0.1661(3) 0.26389(17) 0.04678(17) 0.0439(7) Uani 1 1 d .
N6 N 0.2911(3) 0.23027(17) 0.01741(17) 0.0434(7) Uani 1 1 d .
N7 N 0.4565(2) 0.24737(17) -0.10180(15) 0.0375(6) Uani 1 1 d .
N8 N 0.2547(3) 0.33078(17) -0.12944(16) 0.0412(6) Uani 1 1 d .
C28 C 0.3249(3) 0.27017(19) -0.06572(19) 0.0338(7) Uani 1 1 d .
C29 C 0.4674(3) 0.2947(2) -0.1862(2) 0.0498(9) Uani 1 1 d .
H29 H 0.5483 0.2917 -0.2248 0.060 Uiso 1 1 calc R
C30 C 0.3439(3) 0.3455(2) -0.2037(2) 0.0527(9) Uani 1 1 d .
H30 H 0.3210 0.3846 -0.2571 0.063 Uiso 1 1 calc R
C31 C 0.5706(3) 0.1927(2) -0.05493(18) 0.0359(7) Uani 1 1 d .
C32 C 0.6408(3) 0.2326(2) -0.00367(19) 0.0373(7) Uani 1 1 d .
C33 C 0.7517(3) 0.1806(2) 0.0399(2) 0.0426(8) Uani 1 1 d .
H33 H 0.8018 0.2068 0.0740 0.051 Uiso 1 1 calc R
C34 C 0.7930(3) 0.0912(2) 0.03576(19) 0.0433(8) Uani 1 1 d .
C35 C 0.7213(3) 0.0544(2) -0.0166(2) 0.0455(8) Uani 1 1 d .
H35 H 0.7494 -0.0064 -0.0208 0.055 Uiso 1 1 calc R
C36 C 0.6094(3) 0.1042(2) -0.0631(2) 0.0406(8) Uani 1 1 d .
C37 C 0.5919(4) 0.3282(2) 0.0053(2) 0.0526(9) Uani 1 1 d .
H37A H 0.5059 0.3308 0.0431 0.079 Uiso 1 1 calc R
H37B H 0.5731 0.3659 -0.0517 0.079 Uiso 1 1 calc R
H37C H 0.6649 0.3500 0.0304 0.079 Uiso 1 1 calc R
C38 C 0.9114(4) 0.0363(3) 0.0877(2) 0.0600(11) Uani 1 1 d .
H38A H 0.9989 0.0603 0.0667 0.090 Uiso 1 1 calc R
H38B H 0.9210 -0.0261 0.0815 0.090 Uiso 1 1 calc R
H38C H 0.8913 0.0392 0.1488 0.090 Uiso 1 1 calc R
C39 C 0.5315(4) 0.0632(2) -0.1187(2) 0.0550(10) Uani 1 1 d .
H39A H 0.4319 0.0881 -0.1158 0.083 Uiso 1 1 calc R
H39B H 0.5423 -0.0019 -0.0978 0.083 Uiso 1 1 calc R
H39C H 0.5698 0.0769 -0.1787 0.083 Uiso 1 1 calc R
C40 C 0.1119(3) 0.3758(2) -0.12795(18) 0.0356(7) Uani 1 1 d .
C41 C 0.0057(3) 0.3329(2) -0.14450(19) 0.0391(7) Uani 1 1 d .
C42 C -0.1285(3) 0.3823(2) -0.15234(19) 0.0403(8) Uani 1 1 d .
H42 H -0.2028 0.3547 -0.1648 0.048 Uiso 1 1 calc R
C43 C -0.1561(3) 0.4713(2) -0.14233(19) 0.0395(8) Uani 1 1 d .
C44 C -0.0473(3) 0.5098(2) -0.12188(19) 0.0414(8) Uani 1 1 d .
H44 H -0.0658 0.5694 -0.1125 0.050 Uiso 1 1 calc R
C45 C 0.0880(3) 0.4638(2) -0.11472(19) 0.0376(7) Uani 1 1 d .
C46 C 0.0328(4) 0.2348(2) -0.1510(2) 0.0564(10) Uani 1 1 d .
H46A H 0.1043 0.2267 -0.1977 0.085 Uiso 1 1 calc R
H46B H -0.0542 0.2165 -0.1633 0.085 Uiso 1 1 calc R
H46C H 0.0659 0.1981 -0.0962 0.085 Uiso 1 1 calc R
C47 C -0.3018(3) 0.5239(2) -0.1512(2) 0.0558(10) Uani 1 1 d .
H47A H -0.3437 0.5308 -0.0940 0.084 Uiso 1 1 calc R
H47B H -0.3600 0.4918 -0.1775 0.084 Uiso 1 1 calc R
H47C H -0.2962 0.5832 -0.1880 0.084 Uiso 1 1 calc R
C48 C 0.2046(4) 0.5068(2) -0.0920(2) 0.0550(9) Uani 1 1 d .
H48A H 0.2650 0.5245 -0.1440 0.082 Uiso 1 1 calc R
H48B H 0.2600 0.4639 -0.0485 0.082 Uiso 1 1 calc R
H48C H 0.1646 0.5598 -0.0688 0.082 Uiso 1 1 calc R
C49 C 0.1304(4) 0.21333(19) 0.12882(18) 0.0371(8) Uani 1 1 d .
C50 C 0.0012(3) 0.2402(2) 0.1693(2) 0.0402(8) Uani 1 1 d .
H50 H -0.0554 0.2936 0.1431 0.048 Uiso 1 1 calc R
C51 C -0.0444(3) 0.1917(2) 0.2446(2) 0.0416(8) Uani 1 1 d .
H51 H -0.1332 0.2113 0.2705 0.050 Uiso 1 1 calc R
C52 C 0.0346(3) 0.1148(2) 0.2848(2) 0.0409(8) Uani 1 1 d .
H52 H -0.0011 0.0804 0.3370 0.049 Uiso 1 1 calc R
C53 C 0.1659(3) 0.0871(2) 0.2497(2) 0.0406(8) Uani 1 1 d .
H53 H 0.2219 0.0347 0.2787 0.049 Uiso 1 1 calc R
C54 C 0.2161(3) 0.1360(2) 0.1717(2) 0.0406(8) Uani 1 1 d .
H54 H 0.3068 0.1178 0.1475 0.049 Uiso 1 1 calc R

loop_
_atom_site_aniso_label
_atom_site_aniso_U_11
_atom_site_aniso_U_22
_atom_site_aniso_U_33
_atom_site_aniso_U_23
_atom_site_aniso_U_13
_atom_site_aniso_U_12
N1 0.0254(13) 0.0265(12) 0.0376(14) -0.0103(10) -0.0010(11) -0.0019(10)
N2 0.0252(13) 0.0255(12) 0.0377(14) -0.0120(10) -0.0030(11) 0.0004(10)
N3 0.0281(13) 0.0252(12) 0.0430(15) -0.0172(11) -0.0067(11) 0.0030(10)
N4 0.0259(13) 0.0257(12) 0.0356(14) -0.0135(10) -0.0048(10) 0.0025(10)
C1 0.0264(16) 0.0238(14) 0.0360(16) -0.0111(12) -0.0006(13) -0.0025(12)
C2 0.0315(17) 0.0378(17) 0.053(2) -0.0205(15) -0.0156(15) 0.0075(14)
C3 0.0372(18) 0.0349(16) 0.0452(19) -0.0189(14) -0.0161(15) 0.0055(14)
C4 0.0272(16) 0.0239(14) 0.0414(17) -0.0126(13) -0.0063(13) 0.0036(12)
C5 0.0281(16) 0.0221(14) 0.0447(18) -0.0069(13) -0.0035(14) 0.0021(12)
C6 0.0314(17) 0.0312(16) 0.0341(17) -0.0070(13) 0.0013(13) 0.0040(13)
C7 0.0319(16) 0.0276(15) 0.0350(17) -0.0123(13) -0.0049(13) 0.0015(13)
C8 0.0408(18) 0.0258(15) 0.0442(19) -0.0126(14) 0.0010(15) -0.0073(13)
C9 0.0311(17) 0.0317(15) 0.0377(17) -0.0141(13) -0.0011(13) -0.0008(13)
C10 0.054(2) 0.0334(17) 0.062(2) -0.0108(16) 0.0082(18) -0.0107(16)
C11 0.048(2) 0.0454(19) 0.053(2) -0.0281(17) 0.0034(17) -0.0063(16)
C12 0.052(2) 0.0461(19) 0.044(2) -0.0161(16) 0.0068(16) -0.0129(16)
C13 0.0237(15) 0.0277(14) 0.0359(16) -0.0149(13) -0.0044(12) 0.0015(12)
C14 0.0262(16) 0.0320(15) 0.0363(17) -0.0116(13) -0.0048(13) -0.0021(12)
C15 0.0276(16) 0.0445(18) 0.0349(17) -0.0204(14) -0.0005(13) 0.0020(14)
C16 0.0269(16) 0.0338(16) 0.052(2) -0.0248(15) -0.0087(14) 0.0022(13)
C17 0.0282(17) 0.0262(15) 0.063(2) -0.0116(15) -0.0038(15) -0.0027(13)
C18 0.0249(16) 0.0319(16) 0.0417(18) -0.0095(14) -0.0018(13) -0.0015(13)
C19 0.041(2) 0.0442(19) 0.054(2) -0.0013(16) 0.0101(16) -0.0025(15)
C20 0.0379(19) 0.0430(19) 0.075(3) -0.0344(18) -0.0108(17) 0.0077(15)
C21 0.0335(18) 0.0465(19) 0.053(2) 0.0007(16) 0.0047(16) 0.0040(15)
C22 0.0256(15) 0.0205(13) 0.0356(16) -0.0069(12) 0.0010(13) -0.0042(11)
C23 0.0303(17) 0.0326(15) 0.0385(17) -0.0086(13) 0.0045(14) -0.0028(13)
C24 0.0245(16) 0.0366(17) 0.048(2) -0.0043(15) 0.0022(14) 0.0028(13)
C25 0.0275(17) 0.0357(17) 0.052(2) -0.0013(15) -0.0075(15) -0.0019(13)
C26 0.0320(17) 0.0445(18) 0.0401(18) -0.0130(15) -0.0081(14) -0.0030(14)
C27 0.0277(16) 0.0325(16) 0.0422(18) -0.0147(14) -0.0031(13) -0.0009(13)
N5 0.0406(16) 0.0388(14) 0.0540(18) -0.0157(13) -0.0086(13) 0.0006(12)
N6 0.0307(15) 0.0541(17) 0.0553(18) -0.0359(14) 0.0126(13) -0.0104(13)
N7 0.0302(14) 0.0501(15) 0.0297(14) -0.0119(12) 0.0006(11) 0.0048(12)
N8 0.0303(15) 0.0562(17) 0.0345(15) -0.0119(13) 0.0018(12) 0.0025(12)
C28 0.0305(17) 0.0399(17) 0.0332(17) -0.0141(14) 0.0005(14) -0.0043(14)
C29 0.0358(19) 0.080(2) 0.0287(18) -0.0105(17) 0.0032(14) 0.0039(18)
C30 0.039(2) 0.077(2) 0.0329(19) -0.0029(17) 0.0000(15) 0.0071(18)
C31 0.0286(17) 0.0487(18) 0.0301(16) -0.0115(14) 0.0008(13) -0.0017(14)
C32 0.0340(18) 0.0469(18) 0.0305(17) -0.0080(14) 0.0016(14) -0.0063(15)
C33 0.0344(18) 0.063(2) 0.0336(18) -0.0162(16) -0.0001(14) -0.0097(16)
C34 0.0291(17) 0.068(2) 0.0313(17) -0.0150(16) 0.0009(14) 0.0034(16)
C35 0.0385(19) 0.050(2) 0.047(2) -0.0211(16) 0.0065(16) 0.0069(16)
C36 0.0307(17) 0.054(2) 0.0402(18) -0.0233(16) 0.0016(14) 0.0024(15)
C37 0.068(3) 0.045(2) 0.047(2) -0.0117(17) -0.0064(18) -0.0117(18)
C38 0.041(2) 0.092(3) 0.043(2) -0.025(2) -0.0037(16) 0.019(2)
C39 0.046(2) 0.063(2) 0.064(2) -0.036(2) -0.0065(18) -0.0005(18)
C40 0.0293(17) 0.0447(18) 0.0308(16) -0.0103(14) -0.0002(13) 0.0031(14)
C41 0.0380(19) 0.0425(18) 0.0380(18) -0.0157(15) -0.0024(14) 0.0010(15)
C42 0.0346(18) 0.0503(19) 0.0365(18) -0.0110(15) -0.0035(14) -0.0041(15)
C43 0.0362(18) 0.0411(18) 0.0339(17) 0.0007(14) 0.0009(14) 0.0028(14)
C44 0.051(2) 0.0301(16) 0.0387(18) -0.0038(14) 0.0023(16) -0.0005(15)
C45 0.0409(19) 0.0390(17) 0.0314(17) -0.0034(14) -0.0016(14) -0.0071(15)
C46 0.051(2) 0.051(2) 0.073(3) -0.0334(19) -0.0038(19) 0.0028(17)
C47 0.043(2) 0.055(2) 0.054(2) 0.0043(18) -0.0007(17) 0.0129(17)
C48 0.054(2) 0.059(2) 0.055(2) -0.0129(18) -0.0054(18) -0.0158(18)
C49 0.063(2) 0.0306(16) 0.0230(15) -0.0039(13) -0.0087(15) -0.0227(16)
C50 0.0420(19) 0.0300(16) 0.052(2) -0.0172(15) -0.0148(16) 0.0031(14)
C51 0.043(2) 0.0396(18) 0.046(2) -0.0181(16) -0.0026(16) -0.0053(15)
C52 0.048(2) 0.0405(18) 0.0352(18) -0.0091(15) 0.0029(15) -0.0098(16)
C53 0.0426(19) 0.0309(16) 0.048(2) -0.0089(15) -0.0111(16) 0.0004(14)
C54 0.0314(17) 0.0452(18) 0.055(2) -0.0348(17) 0.0076(15) -0.0067(15)

loop_
_atom_type_symbol
_atom_type_description
_atom_type_scat_dispersion_real
_atom_type_scat_dispersion_imag
_atom_type_scat_source
C C 0.0033 0.0016 'International Tables Vol C Tables 4.2.6.8 and 6.1.1.4'
H H 0.0000 0.0000 'International Tables Vol C Tables 4.2.6.8 and 6.1.1.4'
N N 0.0061 0.0033 'International Tables Vol C Tables 4.2.6.8 and 6.1.1.4'

loop_
_geom_angle_atom_site_label_1
_geom_angle_atom_site_label_2
_geom_angle_atom_site_label_3
_geom_angle
N2 N1 C22 113.0(2)
C1 N2 N1 112.4(2)
C1 N3 C2 110.0(2)
C1 N3 C4 124.0(2)
C2 N3 C4 125.9(2)
C1 N4 C3 109.3(2)
C1 N4 C13 127.1(2)
C3 N4 C13 122.9(2)
N2 C1 N3 121.9(2)
N2 C1 N4 132.9(2)
N3 C1 N4 105.2(2)
C3 C2 N3 107.5(3)
C3 C2 H2 126.2
N3 C2 H2 126.2
C2 C3 N4 108.0(3)
C2 C3 H3 126.0
N4 C3 H3 126.0
C9 C4 C5 122.5(3)
C9 C4 N3 118.6(3)
C5 C4 N3 118.9(2)
C4 C5 C6 117.2(3)
C4 C5 C10 121.1(3)
C6 C5 C10 121.7(3)
C7 C6 C5 122.1(3)
C7 C6 H6 119.0
C5 C6 H6 119.0
C6 C7 C8 118.8(3)
C6 C7 C11 121.2(3)
C8 C7 C11 119.9(3)
C7 C8 C9 121.4(3)
C7 C8 H8 119.3
C9 C8 H8 119.3
C4 C9 C8 117.9(3)
C4 C9 C12 121.8(3)
C8 C9 C12 120.3(3)
C5 C10 H10A 109.5
C5 C10 H10B 109.5
H10A C10 H10B 109.5
C5 C10 H10C 109.5
H10A C10 H10C 109.5
H10B C10 H10C 109.5
C7 C11 H11A 109.5
C7 C11 H11B 109.5
H11A C11 H11B 109.5
C7 C11 H11C 109.5
H11A C11 H11C 109.5
H11B C11 H11C 109.5
C9 C12 H12A 109.5
C9 C12 H12B 109.5
H12A C12 H12B 109.5
C9 C12 H12C 109.5
H12A C12 H12C 109.5
H12B C12 H12C 109.5
C18 C13 C14 122.7(2)
C18 C13 N4 118.7(2)
C14 C13 N4 118.5(2)
C13 C14 C15 117.4(3)
C13 C14 C19 120.4(2)
C15 C14 C19 122.2(3)
C16 C15 C14 122.0(3)
C16 C15 H15 119.0
C14 C15 H15 119.0
C15 C16 C17 118.6(3)
C15 C16 C20 120.7(3)
C17 C16 C20 120.7(3)
C16 C17 C18 121.5(3)
C16 C17 H17 119.3
C18 C17 H17 119.3
C13 C18 C17 117.7(3)
C13 C18 C21 120.5(2)
C17 C18 C21 121.8(3)
C14 C19 H19A 109.5
C14 C19 H19B 109.5
H19A C19 H19B 109.5
C14 C19 H19C 109.5
H19A C19 H19C 109.5
H19B C19 H19C 109.5
C16 C20 H20A 109.5
C16 C20 H20B 109.5
H20A C20 H20B 109.5
C16 C20 H20C 109.5
H20A C20 H20C 109.5
H20B C20 H20C 109.5
C18 C21 H21A 109.5
C18 C21 H21B 109.5
H21A C21 H21B 109.5
C18 C21 H21C 109.5
H21A C21 H21C 109.5
H21B C21 H21C 109.5
N1 C22 C23 116.5(2)
N1 C22 C27 125.9(2)
C23 C22 C27 117.7(3)
C24 C23 C22 121.2(3)
C24 C23 H23 119.4
C22 C23 H23 119.4
C23 C24 C25 120.5(3)
C23 C24 H24 119.7
C25 C24 H24 119.7
C24 C25 C26 119.2(3)
C24 C25 H25 120.4
C26 C25 H25 120.4
C27 C26 C25 121.1(3)
C27 C26 H26 119.4
C25 C26 H26 119.4
C26 C27 C22 120.3(3)
C26 C27 H27 119.9
C22 C27 H27 119.9
N6 N5 C49 110.4(3)
N5 N6 C28 113.1(3)
C28 N7 C29 109.5(2)
C28 N7 C31 124.6(2)
C29 N7 C31 125.3(2)
C28 N8 C30 109.2(2)
C28 N8 C40 129.7(2)
C30 N8 C40 121.1(3)
N6 C28 N8 135.0(3)
N6 C28 N7 119.2(3)
N8 C28 N7 105.7(2)
C30 C29 N7 107.9(3)
C30 C29 H29 126.1
N7 C29 H29 126.1
C29 C30 N8 107.7(3)
C29 C30 H30 126.2
N8 C30 H30 126.2
C36 C31 C32 122.5(3)
C36 C31 N7 119.8(3)
C32 C31 N7 117.7(3)
C33 C32 C31 117.6(3)
C33 C32 C37 121.9(3)
C31 C32 C37 120.5(3)
C32 C33 C34 122.4(3)
C32 C33 H33 118.8
C34 C33 H33 118.8
C33 C34 C35 118.1(3)
C33 C34 C38 120.1(3)
C35 C34 C38 121.7(3)
C34 C35 C36 121.9(3)
C34 C35 H35 119.0
C36 C35 H35 119.0
C31 C36 C35 117.4(3)
C31 C36 C39 121.2(3)
C35 C36 C39 121.4(3)
C32 C37 H37A 109.5
C32 C37 H37B 109.5
H37A C37 H37B 109.5
C32 C37 H37C 109.5
H37A C37 H37C 109.5
H37B C37 H37C 109.5
C34 C38 H38A 109.5
C34 C38 H38B 109.5
H38A C38 H38B 109.5
C34 C38 H38C 109.5
H38A C38 H38C 109.5
H38B C38 H38C 109.5
C36 C39 H39A 109.5
C36 C39 H39B 109.5
H39A C39 H39B 109.5
C36 C39 H39C 109.5
H39A C39 H39C 109.5
H39B C39 H39C 109.5
C41 C40 C45 122.6(3)
C41 C40 N8 119.2(3)
C45 C40 N8 118.1(3)
C40 C41 C42 117.5(3)
C40 C41 C46 121.2(3)
C42 C41 C46 121.2(3)
C43 C42 C41 121.7(3)
C43 C42 H42 119.1
C41 C42 H42 119.1
C44 C43 C42 118.4(3)
C44 C43 C47 120.5(3)
C42 C43 C47 121.1(3)
C43 C44 C45 121.8(3)
C43 C44 H44 119.1
C45 C44 H44 119.1
C44 C45 C40 117.8(3)
C44 C45 C48 121.0(3)
C40 C45 C48 121.2(3)
C41 C46 H46A 109.5
C41 C46 H46B 109.5
H46A C46 H46B 109.5
C41 C46 H46C 109.5
H46A C46 H46C 109.5
H46B C46 H46C 109.5
C43 C47 H47A 109.5
C43 C47 H47B 109.5
H47A C47 H47B 109.5
C43 C47 H47C 109.5
H47A C47 H47C 109.5
H47B C47 H47C 109.5
C45 C48 H48A 109.5
C45 C48 H48B 109.5
H48A C48 H48B 109.5
C45 C48 H48C 109.5
H48A C48 H48C 109.5
H48B C48 H48C 109.5
C50 C49 N5 117.7(3)
C50 C49 C54 118.2(3)
N5 C49 C54 124.1(3)
C51 C50 C49 121.2(3)
C51 C50 H50 119.4
C49 C50 H50 119.4
C50 C51 C52 121.2(3)
C50 C51 H51 119.4
C52 C51 H51 119.4
C51 C52 C53 120.2(3)
C51 C52 H52 119.9
C53 C52 H52 119.9
C52 C53 C54 119.8(3)
C52 C53 H53 120.1
C54 C53 H53 120.1
C53 C54 C49 119.3(3)
C53 C54 H54 120.3
C49 C54 H54 120.3

loop_
_geom_bond_atom_site_label_1
_geom_bond_atom_site_label_2
_geom_bond_distance
N1 N2 1.361(3)
N1 C22 1.380(3)
N2 C1 1.316(3)
N3 C1 1.377(3)
N3 C2 1.382(4)
N3 C4 1.449(3)
N4 C1 1.380(3)
N4 C3 1.389(4)
N4 C13 1.452(3)
C2 C3 1.344(4)
C2 H2 0.9500
C3 H3 0.9500
C4 C9 1.390(4)
C4 C5 1.391(4)
C5 C6 1.400(4)
C5 C10 1.508(4)
C6 C7 1.382(4)
C6 H6 0.9500
C7 C8 1.383(4)
C7 C11 1.519(4)
C8 C9 1.398(4)
C8 H8 0.9500
C9 C12 1.508(4)
C10 H10A 0.9800
C10 H10B 0.9800
C10 H10C 0.9800
C11 H11A 0.9800
C11 H11B 0.9800
C11 H11C 0.9800
C12 H12A 0.9800
C12 H12B 0.9800
C12 H12C 0.9800
C13 C18 1.386(4)
C13 C14 1.389(4)
C14 C15 1.393(4)
C14 C19 1.499(4)
C15 C16 1.382(4)
C15 H15 0.9500
C16 C17 1.388(4)
C16 C20 1.525(4)
C17 C18 1.398(4)
C17 H17 0.9500
C18 C21 1.502(4)
C19 H19A 0.9800
C19 H19B 0.9800
C19 H19C 0.9800
C20 H20A 0.9800
C20 H20B 0.9800
C20 H20C 0.9800
C21 H21A 0.9800
C21 H21B 0.9800
C21 H21C 0.9800
C22 C23 1.409(4)
C22 C27 1.411(4)
C23 C24 1.377(4)
C23 H23 0.9500
C24 C25 1.384(4)
C24 H24 0.9500
C25 C26 1.391(4)
C25 H25 0.9500
C26 C27 1.381(4)
C26 H26 0.9500
C27 H27 0.9500
N5 N6 1.322(3)
N5 C49 1.409(4)
N6 C28 1.364(4)
N7 C28 1.371(3)
N7 C29 1.383(4)
N7 C31 1.438(4)
N8 C28 1.369(4)
N8 C30 1.393(4)
N8 C40 1.445(4)
C29 C30 1.338(4)
C29 H29 0.9500
C30 H30 0.9500
C31 C36 1.390(4)
C31 C32 1.401(4)
C32 C33 1.378(4)
C32 C37 1.510(4)
C33 C34 1.388(4)
C33 H33 0.9500
C34 C35 1.394(4)
C34 C38 1.508(4)
C35 C36 1.394(4)
C35 H35 0.9500
C36 C39 1.507(4)
C37 H37A 0.9800
C37 H37B 0.9800
C37 H37C 0.9800
C38 H38A 0.9800
C38 H38B 0.9800
C38 H38C 0.9800
C39 H39A 0.9800
C39 H39B 0.9800
C39 H39C 0.9800
C40 C41 1.383(4)
C40 C45 1.400(4)
C41 C42 1.399(4)
C41 C46 1.520(4)
C42 C43 1.398(4)
C42 H42 0.9500
C43 C44 1.386(4)
C43 C47 1.513(4)
C44 C45 1.388(4)
C44 H44 0.9500
C45 C48 1.506(4)
C46 H46A 0.9800
C46 H46B 0.9800
C46 H46C 0.9800
C47 H47A 0.9800
C47 H47B 0.9800
C47 H47C 0.9800
C48 H48A 0.9800
C48 H48B 0.9800
C48 H48C 0.9800
C49 C50 1.395(4)
C49 C54 1.418(4)
C50 C51 1.343(4)
C50 H50 0.9500
C51 C52 1.369(4)
C51 H51 0.9500
C52 C53 1.381(4)
C52 H52 0.9500
C53 C54 1.393(4)
C53 H53 0.9500
C54 H54 0.9500

loop_
_geom_torsion_atom_site_label_1
_geom_torsion_atom_site_label_2
_geom_torsion_atom_site_label_3
_geom_torsion_atom_site_label_4
_geom_torsion
C22 N1 N2 C1 -171.2(2)
N1 N2 C1 N3 -165.3(2)
N1 N2 C1 N4 16.7(4)
C2 N3 C1 N2 -177.8(3)
C4 N3 C1 N2 4.8(4)
C2 N3 C1 N4 0.7(3)
C4 N3 C1 N4 -176.8(2)
C3 N4 C1 N2 177.2(3)
C13 N4 C1 N2 6.9(5)
C3 N4 C1 N3 -1.0(3)
C13 N4 C1 N3 -171.3(2)
C1 N3 C2 C3 -0.1(3)
C4 N3 C2 C3 177.3(3)
N3 C2 C3 N4 -0.5(4)
C1 N4 C3 C2 0.9(3)
C13 N4 C3 C2 171.7(3)
C1 N3 C4 C9 82.4(3)
C2 N3 C4 C9 -94.7(4)
C1 N3 C4 C5 -98.4(3)
C2 N3 C4 C5 84.5(4)
C9 C4 C5 C6 -1.7(4)
N3 C4 C5 C6 179.1(2)
C9 C4 C5 C10 178.1(3)
N3 C4 C5 C10 -1.1(4)
C4 C5 C6 C7 -0.8(4)
C10 C5 C6 C7 179.4(3)
C5 C6 C7 C8 2.4(4)
C5 C6 C7 C11 -176.6(3)
C6 C7 C8 C9 -1.6(4)
C11 C7 C8 C9 177.4(3)
C5 C4 C9 C8 2.5(4)
N3 C4 C9 C8 -178.3(3)
C5 C4 C9 C12 -176.7(3)
N3 C4 C9 C12 2.4(4)
C7 C8 C9 C4 -0.8(4)
C7 C8 C9 C12 178.4(3)
C1 N4 C13 C18 83.5(3)
C3 N4 C13 C18 -85.6(3)
C1 N4 C13 C14 -100.1(3)
C3 N4 C13 C14 90.8(3)
C18 C13 C14 C15 -3.0(4)
N4 C13 C14 C15 -179.2(2)
C18 C13 C14 C19 178.0(3)
N4 C13 C14 C19 1.7(4)
C13 C14 C15 C16 0.6(4)
C19 C14 C15 C16 179.7(3)
C14 C15 C16 C17 1.4(4)
C14 C15 C16 C20 -176.2(3)
C15 C16 C17 C18 -1.2(5)
C20 C16 C17 C18 176.3(3)
C14 C13 C18 C17 3.1(4)
N4 C13 C18 C17 179.3(3)
C14 C13 C18 C21 -175.5(3)
N4 C13 C18 C21 0.8(4)
C16 C17 C18 C13 -0.9(4)
C16 C17 C18 C21 177.6(3)
N2 N1 C22 C23 -173.9(2)
N2 N1 C22 C27 7.6(4)
N1 C22 C23 C24 -178.0(3)
C27 C22 C23 C24 0.6(4)
C22 C23 C24 C25 0.0(4)
C23 C24 C25 C26 -0.3(4)
C24 C25 C26 C27 0.1(4)
C25 C26 C27 C22 0.4(4)
N1 C22 C27 C26 177.7(3)
C23 C22 C27 C26 -0.8(4)
C49 N5 N6 C28 173.2(2)
N5 N6 C28 N8 -8.1(5)
N5 N6 C28 N7 174.3(3)
C30 N8 C28 N6 -178.5(3)
C40 N8 C28 N6 0.9(6)
C30 N8 C28 N7 -0.7(3)
C40 N8 C28 N7 178.8(3)
C29 N7 C28 N6 179.3(3)
C31 N7 C28 N6 -9.0(4)
C29 N7 C28 N8 1.0(3)
C31 N7 C28 N8 172.8(3)
C28 N7 C29 C30 -1.0(4)
C31 N7 C29 C30 -172.7(3)
N7 C29 C30 N8 0.6(4)
C28 N8 C30 C29 0.1(4)
C40 N8 C30 C29 -179.4(3)
C28 N7 C31 C36 104.4(3)
C29 N7 C31 C36 -85.1(4)
C28 N7 C31 C32 -77.0(4)
C29 N7 C31 C32 93.5(4)
C36 C31 C32 C33 -0.3(4)
N7 C31 C32 C33 -178.8(3)
C36 C31 C32 C37 -178.1(3)
N7 C31 C32 C37 3.3(4)
C31 C32 C33 C34 -1.3(4)
C37 C32 C33 C34 176.5(3)
C32 C33 C34 C35 1.9(5)
C32 C33 C34 C38 -177.5(3)
C33 C34 C35 C36 -1.0(5)
C38 C34 C35 C36 178.4(3)
C32 C31 C36 C35 1.1(4)
N7 C31 C36 C35 179.6(3)
C32 C31 C36 C39 179.9(3)
N7 C31 C36 C39 -1.6(4)
C34 C35 C36 C31 -0.4(5)
C34 C35 C36 C39 -179.2(3)
C28 N8 C40 C41 -84.5(4)
C30 N8 C40 C41 94.9(4)
C28 N8 C40 C45 99.2(4)
C30 N8 C40 C45 -81.4(4)
C45 C40 C41 C42 3.3(4)
N8 C40 C41 C42 -172.8(3)
C45 C40 C41 C46 -174.7(3)
N8 C40 C41 C46 9.2(4)
C40 C41 C42 C43 -1.2(4)
C46 C41 C42 C43 176.8(3)
C41 C42 C43 C44 -1.7(4)
C41 C42 C43 C47 179.8(3)
C42 C43 C44 C45 2.7(4)
C47 C43 C44 C45 -178.9(3)
C43 C44 C45 C40 -0.7(4)
C43 C44 C45 C48 -179.7(3)
C41 C40 C45 C44 -2.4(4)
N8 C40 C45 C44 173.7(3)
C41 C40 C45 C48 176.6(3)
N8 C40 C45 C48 -7.3(4)
N6 N5 C49 C50 179.8(3)
N6 N5 C49 C54 -1.6(4)
N5 C49 C50 C51 175.2(3)
C54 C49 C50 C51 -3.4(4)
C49 C50 C51 C52 0.6(5)
C50 C51 C52 C53 2.2(5)
C51 C52 C53 C54 -2.1(5)
C52 C53 C54 C49 -0.8(4)
C50 C49 C54 C53 3.5(4)
N5 C49 C54 C53 -175.1(3)

loop_
_publcif_info_datablock.id
_publcif_info_datablock.publ_exptl
_publcif_info_datablock.publ_geom
_publcif_info_datablock.structure
{76e481a9-dd4b-4d78-a5be-b2d5ca843f86} y y y

loop_
_publcif_info_exptl_table_extra_item
sin_theta_over_lambda_max

loop_
_publcif_info_tables.block_id
_publcif_info_tables.reference_item
{76e481a9-dd4b-4d78-a5be-b2d5ca843f86} '_publcif_info_datablock.publ_exptl'
